data_1547034
loop_
_publ_author_name
'Shao, Hui'
'Bao, Wen'
'Jing, Ze-Ran'
'Wang, Yun-Peng'
'Zhang, Fu-Min'
'Wang, Shao-Hua'
'Tu, Yong-Qiang'

_publ_section_title
;
 Construction of the [6,5,7,5] Tetracyclic Core of Calyciphylline A Type
 Alkaloids via a Tandem Semipinacol Rearrangement/Nicholas Reaction.
;
_journal_issue 17
_journal_name_full 'Organic letters'
_journal_page_first 4648
_journal_page_last 4651
_journal_paper_doi 10.1021/acs.orglett.7b02274
_journal_volume 19
_journal_year 2017
_chemical_formula_moiety 'C16 H22 O4'
_chemical_formula_sum 'C16 H22 O4'
_chemical_formula_weight 278.34
_chemical_name_systematic
;
 ? 
;
_space_group_crystal_system monoclinic
_space_group_IT_number 14
_space_group_name_Hall '-P 2ybc'
_space_group_name_H-M_alt 'P 1 21/c 1'
_symmetry_space_group_name_Hall '-P 2ybc'
_symmetry_space_group_name_H-M 'P 1 21/c 1'
_atom_sites_solution_hydrogens geom
_atom_sites_solution_primary direct
_atom_sites_solution_secondary difmap
_audit_creation_date 2017-05-08
_audit_creation_method
;
Olex2 1.2
(compiled 2017.03.28 svn.r3405 for OlexSys, GUI svn.r5335)
;
_cell_angle_alpha 90.00
_cell_angle_beta 94.074(19)
_cell_angle_gamma 90.00
_cell_formula_units_Z 4
_cell_length_a 8.4594(19)
_cell_length_b 9.840(2)
_cell_length_c 17.995(3)
_cell_measurement_reflns_used 433
_cell_measurement_temperature 271(13)
_cell_measurement_theta_max 26.5340
_cell_measurement_theta_min 3.7980
_cell_volume 1494.1(5)
_computing_cell_refinement
;
CrysAlisPro, Agilent Technologies,
Version 1.171.36.28 (release 01-02-2013 CrysAlis171 .NET)
(compiled Feb  1 2013,16:14:44)
;
_computing_data_collection
;
CrysAlisPro, Agilent Technologies,
Version 1.171.36.28 (release 01-02-2013 CrysAlis171 .NET)
(compiled Feb  1 2013,16:14:44)
;
_computing_data_reduction
;
CrysAlisPro, Agilent Technologies,
Version 1.171.36.28 (release 01-02-2013 CrysAlis171 .NET)
(compiled Feb  1 2013,16:14:44)
;
_computing_molecular_graphics 'Olex2 (Dolomanov et al., 2009)'
_computing_publication_material 'Olex2 (Dolomanov et al., 2009)'
_computing_structure_refinement 'ShelXL (Sheldrick, 2015)'
_computing_structure_solution 'ShelXS (Sheldrick, 2008)'
_diffrn_ambient_temperature 271(13)
_diffrn_detector_area_resol_mean 16.0733
_diffrn_measured_fraction_theta_full 0.997
_diffrn_measured_fraction_theta_max 0.997
_diffrn_measurement_details
;
#__ type_ start__ end____ width___ exp.time_
  1 omega -100.00  -61.00   1.5000   35.0000
omega____ theta____ kappa____ phi______ frames
    -      -19.5055  178.0000 -180.0000 26

#__ type_ start__ end____ width___ exp.time_
  2 omega  -85.00  -56.50   1.5000   35.0000
omega____ theta____ kappa____ phi______ frames
    -      -19.5055  178.0000   90.0000 19

#__ type_ start__ end____ width___ exp.time_
  3 omega  -53.00   -5.00   1.5000   35.0000
omega____ theta____ kappa____ phi______ frames
    -       22.7867  -19.0000 -120.0000 32

#__ type_ start__ end____ width___ exp.time_
  4 omega   25.00   52.00   1.5000   35.0000
omega____ theta____ kappa____ phi______ frames
    -       22.7867  -19.0000 -120.0000 18

#__ type_ start__ end____ width___ exp.time_
  5 omega  -52.00   47.00   1.5000   35.0000
omega____ theta____ kappa____ phi______ frames
    -       22.7867    0.0000   90.0000 66
;
_diffrn_measurement_device_type 'SuperNova, Dual, Cu at zero, Eos'
_diffrn_measurement_method '\w scans'
_diffrn_orient_matrix_UB_11 0.0808117000
_diffrn_orient_matrix_UB_12 0.0048623000
_diffrn_orient_matrix_UB_13 0.0133348000
_diffrn_orient_matrix_UB_21 -0.0038300000
_diffrn_orient_matrix_UB_22 -0.0663035000
_diffrn_orient_matrix_UB_23 0.0152041000
_diffrn_orient_matrix_UB_31 0.0230952000
_diffrn_orient_matrix_UB_32 -0.0278038000
_diffrn_orient_matrix_UB_33 -0.0339199000
_diffrn_radiation_monochromator mirror
_diffrn_radiation_type MoK\a
_diffrn_radiation_wavelength 0.71073
_diffrn_reflns_av_R_equivalents 0.0828
_diffrn_reflns_av_unetI/netI 0.1558
_diffrn_reflns_limit_h_max 10
_diffrn_reflns_limit_h_min -10
_diffrn_reflns_limit_k_max 12
_diffrn_reflns_limit_k_min -12
_diffrn_reflns_limit_l_max 17
_diffrn_reflns_limit_l_min -22
_diffrn_reflns_number 5611
_diffrn_reflns_theta_full 26.02
_diffrn_reflns_theta_max 26.02
_diffrn_reflns_theta_min 3.43
_diffrn_source 'SuperNova (Mo) X-ray Source'
_exptl_absorpt_coefficient_mu 0.088
_exptl_absorpt_correction_T_max 1.00000
_exptl_absorpt_correction_T_min 0.08080
_exptl_absorpt_correction_type multi-scan
_exptl_absorpt_process_details
;
CrysAlisPro, Agilent Technologies,
Version 1.171.36.28 (release 01-02-2013 CrysAlis171 .NET)
(compiled Feb  1 2013,16:14:44)
Empirical absorption correction using spherical harmonics,
 implemented in SCALE3 ABSPACK scaling algorithm.
;
_exptl_crystal_colour 'clear light colourless'
_exptl_crystal_colour_lustre clear
_exptl_crystal_colour_modifier light
_exptl_crystal_colour_primary colourless
_exptl_crystal_density_diffrn 1.237
_exptl_crystal_density_method 'not measured'
_exptl_crystal_description block
_exptl_crystal_F_000 600
_exptl_crystal_size_max 0.06
_exptl_crystal_size_mid 0.04
_exptl_crystal_size_min 0.03
_refine_diff_density_max 0.169
_refine_diff_density_min -0.174
_refine_diff_density_rms 0.043
_refine_ls_extinction_method none
_refine_ls_goodness_of_fit_ref 0.978
_refine_ls_hydrogen_treatment constr
_refine_ls_matrix_type full
_refine_ls_number_parameters 183
_refine_ls_number_reflns 2924
_refine_ls_number_restraints 0
_refine_ls_restrained_S_all 0.978
_refine_ls_R_factor_all 0.1990
_refine_ls_R_factor_gt 0.0744
_refine_ls_shift/su_max 0.000
_refine_ls_shift/su_mean 0.000
_refine_ls_structure_factor_coef Fsqd
_refine_ls_weighting_details 'calc w=1/[\s^2^(Fo^2^)+(0.0215P)^2^+0.0000P] where P=(Fo^2^+2Fc^2^)/3'
_refine_ls_weighting_scheme calc
_refine_ls_wR_factor_gt 0.1026
_refine_ls_wR_factor_ref 0.1475
_reflns_number_gt 1129
_reflns_number_total 2924
_reflns_threshold_expression >2sigma(I)
_cod_data_source_file ol7b02274_si_003.cif
_cod_data_source_block shaohui_0507_1
_cod_original_cell_volume 1494.2(6)
_cod_database_code 1547034
_chemical_oxdiff_formula 'C H O'
_reflns_odcompleteness_completeness 99.63
_reflns_odcompleteness_iscentric 1
_reflns_odcompleteness_theta 26.32
_olex2_refinement_description
;
1. Fixed Uiso
 At 1.2 times of:
  All C(H) groups, All C(H,H) groups
 At 1.5 times of:
  All C(H,H,H) groups
2.a Ternary CH refined with riding coordinates:
 C5(H5)
2.b Secondary CH2 refined with riding coordinates:
 C3(H3A,H3B), C4(H4A,H4B), C7(H7A,H7B), C8(H8A,H8B), C9(H9A,H9B), C11(H11A,
 H11B), C15(H15A,H15B)
2.c Idealised Me refined as rotating group:
 C14(H14A,H14B,H14C), C16(H16A,H16B,H16C)
2.d :
 C13(H13)
;
_olex2_date_sample_data_collection 2017-05-08
_olex2_submission_special_instructions 'No special instructions were received'

loop_
_space_group_symop_id
_space_group_symop_operation_xyz
1 'x, y, z'
2 '-x, y+1/2, -z+1/2'
3 '-x, -y, -z'
4 'x, -y-1/2, z-1/2'

loop_
_atom_site_label
_atom_site_type_symbol
_atom_site_fract_x
_atom_site_fract_y
_atom_site_fract_z
_atom_site_U_iso_or_equiv
_atom_site_adp_type
_atom_site_occupancy
_atom_site_calc_flag
_atom_site_refinement_flags_posn
O1 O 0.2977(4) 0.8947(3) -0.05122(14) 0.0727(10) Uani 1 d .
O2 O 0.1161(4) 0.5478(3) 0.16437(16) 0.0706(10) Uani 1 d .
O3 O 0.3792(3) 0.7705(3) 0.22995(12) 0.0517(8) Uani 1 d .
O4 O 0.6006(4) 0.6558(3) 0.28436(14) 0.0635(9) Uani 1 d .
C1 C 0.2077(5) 0.7237(4) 0.03096(18) 0.0421(10) Uani 1 d .
C2 C 0.3328(5) 0.8143(4) -0.00173(19) 0.0481(11) Uani 1 d .
C3 C 0.4989(5) 0.8026(4) 0.03275(19) 0.0523(12) Uani 1 d .
H3A H 0.5657 0.8689 0.0104 0.063 Uiso 1 calc R
H3B H 0.5401 0.7128 0.0230 0.063 Uiso 1 calc R
C4 C 0.5039(4) 0.8263(4) 0.11743(18) 0.0505(12) Uani 1 d .
H4A H 0.6088 0.8051 0.1396 0.061 Uiso 1 calc R
H4B H 0.4824 0.9212 0.1273 0.061 Uiso 1 calc R
C5 C 0.3825(4) 0.7382(4) 0.15229(17) 0.0390(10) Uani 1 d .
H5 H 0.4120 0.6426 0.1472 0.047 Uiso 1 calc R
C6 C 0.2144(4) 0.7596(4) 0.11590(18) 0.0393(10) Uani 1 d .
C7 C 0.1537(5) 0.9060(5) 0.1299(2) 0.0569(12) Uani 1 d .
H7A H 0.2228 0.9512 0.1675 0.068 Uiso 1 calc R
H7B H 0.1513 0.9589 0.0844 0.068 Uiso 1 calc R
C8 C -0.0153(5) 0.8921(6) 0.1568(3) 0.0813(16) Uani 1 d .
H8A H -0.0363 0.9636 0.1919 0.098 Uiso 1 calc R
H8B H -0.0943 0.8966 0.1150 0.098 Uiso 1 calc R
C9 C -0.0169(6) 0.7549(6) 0.1937(3) 0.0859(17) Uani 1 d .
H9A H 0.0103 0.7635 0.2467 0.103 Uiso 1 calc R
H9B H -0.1213 0.7142 0.1864 0.103 Uiso 1 calc R
C10 C 0.1025(5) 0.6695(5) 0.1584(2) 0.0540(12) Uani 1 d .
C11 C 0.2536(5) 0.5733(4) 0.01743(19) 0.0513(11) Uani 1 d .
H11A H 0.3498 0.5519 0.0477 0.062 Uiso 1 calc R
H11B H 0.1701 0.5145 0.0330 0.062 Uiso 1 calc R
C12 C 0.2786(5) 0.5465(5) -0.0611(2) 0.0561(12) Uani 1 d .
C13 C 0.2977(5) 0.5277(5) -0.1238(2) 0.0719(15) Uani 1 d .
H13 H 0.3130 0.5126 -0.1738 0.086 Uiso 1 calc R
C14 C 0.0443(5) 0.7495(4) -0.00816(19) 0.0620(13) Uani 1 d .
H14A H -0.0336 0.6974 0.0156 0.093 Uiso 1 calc GR
H14B H 0.0447 0.7229 -0.0595 0.093 Uiso 1 calc GR
H14C H 0.0192 0.8444 -0.0052 0.093 Uiso 1 calc GR
C15 C 0.4356(5) 0.6670(5) 0.2787(2) 0.0611(13) Uani 1 d .
H15A H 0.3996 0.6846 0.3278 0.073 Uiso 1 calc R
H15B H 0.3904 0.5810 0.2615 0.073 Uiso 1 calc R
C16 C 0.6736(5) 0.7641(5) 0.3266(2) 0.0774(16) Uani 1 d .
H16A H 0.6565 0.8480 0.3001 0.116 Uiso 1 calc GR
H16B H 0.7854 0.7471 0.3344 0.116 Uiso 1 calc GR
H16C H 0.6283 0.7700 0.3739 0.116 Uiso 1 calc GR

loop_
_atom_site_aniso_label
_atom_site_aniso_U_11
_atom_site_aniso_U_22
_atom_site_aniso_U_33
_atom_site_aniso_U_23
_atom_site_aniso_U_13
_atom_site_aniso_U_12
O1 0.111(3) 0.055(2) 0.0502(17) 0.0167(16) -0.0031(17) -0.013(2)
O2 0.072(2) 0.058(2) 0.083(2) 0.0204(19) 0.0150(17) -0.007(2)
O3 0.0666(19) 0.058(2) 0.0303(14) 0.0017(14) -0.0006(13) 0.0092(18)
O4 0.073(2) 0.063(2) 0.0528(17) -0.0071(15) -0.0118(15) 0.015(2)
C1 0.048(2) 0.037(2) 0.040(2) -0.0003(19) -0.0028(19) -0.002(2)
C2 0.068(3) 0.043(3) 0.033(2) -0.005(2) 0.002(2) -0.007(3)
C3 0.058(3) 0.051(3) 0.050(2) 0.003(2) 0.016(2) -0.009(3)
C4 0.047(3) 0.056(3) 0.047(2) 0.001(2) 0.002(2) -0.005(2)
C5 0.040(2) 0.047(3) 0.0293(19) -0.0043(19) -0.0031(17) 0.004(2)
C6 0.043(2) 0.037(2) 0.038(2) 0.0045(19) 0.0035(18) -0.004(2)
C7 0.063(3) 0.049(3) 0.057(3) -0.006(2) -0.005(2) 0.011(3)
C8 0.066(3) 0.084(4) 0.095(4) -0.016(3) 0.015(3) 0.026(4)
C9 0.066(3) 0.099(5) 0.095(4) 0.000(3) 0.029(3) -0.001(4)
C10 0.043(3) 0.069(4) 0.049(3) 0.004(3) -0.001(2) -0.003(3)
C11 0.063(3) 0.040(3) 0.049(2) -0.003(2) -0.004(2) -0.013(3)
C12 0.069(3) 0.050(3) 0.048(2) -0.006(2) -0.005(2) -0.007(3)
C13 0.086(4) 0.075(4) 0.054(3) -0.011(3) -0.003(3) -0.004(3)
C14 0.063(3) 0.061(3) 0.058(3) 0.000(2) -0.019(2) -0.002(3)
C15 0.072(3) 0.070(3) 0.041(2) 0.014(2) -0.005(2) -0.013(3)
C16 0.067(3) 0.098(4) 0.065(3) -0.013(3) -0.012(2) -0.015(4)

loop_
_atom_type_symbol
_atom_type_description
_atom_type_scat_dispersion_real
_atom_type_scat_dispersion_imag
_atom_type_scat_source
C C 0.0033 0.0016 'International Tables Vol C Tables 4.2.6.8 and 6.1.1.4'
H H 0.0000 0.0000 'International Tables Vol C Tables 4.2.6.8 and 6.1.1.4'
O O 0.0106 0.0060 'International Tables Vol C Tables 4.2.6.8 and 6.1.1.4'

loop_
_geom_angle_atom_site_label_1
_geom_angle_atom_site_label_2
_geom_angle_atom_site_label_3
_geom_angle
C15 O3 C5 114.7(3)
C15 O4 C16 111.9(4)
C2 C1 C6 105.4(3)
C2 C1 C11 107.9(3)
C11 C1 C6 112.1(3)
C14 C1 C2 110.7(3)
C14 C1 C6 112.4(3)
C14 C1 C11 108.3(3)
O1 C2 C1 121.4(4)
O1 C2 C3 121.9(4)
C3 C2 C1 116.6(3)
C2 C3 H3A 109.5
C2 C3 H3B 109.5
C2 C3 C4 110.9(3)
H3A C3 H3B 108.0
C4 C3 H3A 109.5
C4 C3 H3B 109.5
C3 C4 H4A 109.5
C3 C4 H4B 109.5
H4A C4 H4B 108.1
C5 C4 C3 110.6(3)
C5 C4 H4A 109.5
C5 C4 H4B 109.5
O3 C5 C4 109.7(3)
O3 C5 H5 109.0
O3 C5 C6 107.6(3)
C4 C5 H5 109.0
C4 C5 C6 112.3(3)
C6 C5 H5 109.0
C5 C6 C1 110.7(3)
C5 C6 C7 111.4(3)
C5 C6 C10 107.0(3)
C7 C6 C1 112.2(3)
C10 C6 C1 112.0(3)
C10 C6 C7 103.3(3)
C6 C7 H7A 110.3
C6 C7 H7B 110.3
H7A C7 H7B 108.6
C8 C7 C6 107.0(4)
C8 C7 H7A 110.3
C8 C7 H7B 110.3
C7 C8 H8A 110.8
C7 C8 H8B 110.8
H8A C8 H8B 108.9
C9 C8 C7 104.7(4)
C9 C8 H8A 110.8
C9 C8 H8B 110.8
C8 C9 H9A 110.3
C8 C9 H9B 110.3
H9A C9 H9B 108.6
C10 C9 C8 106.9(4)
C10 C9 H9A 110.3
C10 C9 H9B 110.3
O2 C10 C6 123.9(5)
O2 C10 C9 125.8(5)
C9 C10 C6 110.2(4)
C1 C11 H11A 109.2
C1 C11 H11B 109.2
H11A C11 H11B 107.9
C12 C11 C1 112.1(3)
C12 C11 H11A 109.2
C12 C11 H11B 109.2
C13 C12 C11 178.8(5)
C12 C13 H13 180.0
C1 C14 H14A 109.5
C1 C14 H14B 109.5
C1 C14 H14C 109.5
H14A C14 H14B 109.5
H14A C14 H14C 109.5
H14B C14 H14C 109.5
O3 C15 H15A 108.9
O3 C15 H15B 108.9
O4 C15 O3 113.3(3)
O4 C15 H15A 108.9
O4 C15 H15B 108.9
H15A C15 H15B 107.7
O4 C16 H16A 109.5
O4 C16 H16B 109.5
O4 C16 H16C 109.5
H16A C16 H16B 109.5
H16A C16 H16C 109.5
H16B C16 H16C 109.5

loop_
_geom_bond_atom_site_label_1
_geom_bond_atom_site_label_2
_geom_bond_distance
O1 C2 1.212(4)
O2 C10 1.208(5)
O3 C5 1.435(3)
O3 C15 1.406(4)
O4 C15 1.396(5)
O4 C16 1.424(5)
C1 C2 1.533(5)
C1 C6 1.566(4)
C1 C11 1.553(5)
C1 C14 1.527(5)
C2 C3 1.499(5)
C3 H3A 0.9700
C3 H3B 0.9700
C3 C4 1.539(4)
C4 H4A 0.9700
C4 H4B 0.9700
C4 C5 1.514(4)
C5 H5 0.9800
C5 C6 1.537(5)
C6 C7 1.556(5)
C6 C10 1.540(5)
C7 H7A 0.9700
C7 H7B 0.9700
C7 C8 1.547(5)
C8 H8A 0.9700
C8 H8B 0.9700
C8 C9 1.505(6)
C9 H9A 0.9700
C9 H9B 0.9700
C9 C10 1.490(6)
C11 H11A 0.9700
C11 H11B 0.9700
C11 C12 1.467(5)
C12 C13 1.166(5)
C13 H13 0.9300
C14 H14A 0.9600
C14 H14B 0.9600
C14 H14C 0.9600
C15 H15A 0.9700
C15 H15B 0.9700
C16 H16A 0.9600
C16 H16B 0.9600
C16 H16C 0.9600

loop_
_geom_torsion_atom_site_label_1
_geom_torsion_atom_site_label_2
_geom_torsion_atom_site_label_3
_geom_torsion_atom_site_label_4
_geom_torsion
O1 C2 C3 C4 122.6(4)
O3 C5 C6 C1 -178.9(3)
O3 C5 C6 C7 55.5(4)
O3 C5 C6 C10 -56.7(4)
C1 C2 C3 C4 -54.9(5)
C1 C6 C7 C8 103.3(4)
C1 C6 C10 O2 63.0(5)
C1 C6 C10 C9 -120.0(4)
C1 C11 C12 C13 -2(22)
C2 C1 C6 C5 -56.8(4)
C2 C1 C6 C7 68.2(4)
C2 C1 C6 C10 -176.1(3)
C2 C1 C11 C12 -52.9(4)
C2 C3 C4 C5 50.8(5)
C3 C4 C5 O3 -174.9(3)
C3 C4 C5 C6 -55.2(4)
C4 C5 C6 C1 60.2(4)
C4 C5 C6 C7 -65.3(4)
C4 C5 C6 C10 -177.6(3)
C5 O3 C15 O4 76.1(4)
C5 C6 C7 C8 -132.0(3)
C5 C6 C10 O2 -58.4(5)
C5 C6 C10 C9 118.6(4)
C6 C1 C2 O1 -120.8(4)
C6 C1 C2 C3 56.7(4)
C6 C1 C11 C12 -168.5(3)
C6 C7 C8 C9 27.6(5)
C7 C6 C10 O2 -176.1(4)
C7 C6 C10 C9 1.0(4)
C7 C8 C9 C10 -26.7(5)
C8 C9 C10 O2 -166.7(5)
C8 C9 C10 C6 16.3(5)
C10 C6 C7 C8 -17.5(4)
C11 C1 C2 O1 119.3(4)
C11 C1 C2 C3 -63.2(4)
C11 C1 C6 C5 60.2(4)
C11 C1 C6 C7 -174.7(3)
C11 C1 C6 C10 -59.0(4)
C14 C1 C2 O1 0.9(5)
C14 C1 C2 C3 178.5(3)
C14 C1 C6 C5 -177.5(3)
C14 C1 C6 C7 -52.4(4)
C14 C1 C6 C10 63.2(4)
C14 C1 C11 C12 66.9(4)
C15 O3 C5 C4 -112.1(4)
C15 O3 C5 C6 125.4(4)
C16 O4 C15 O3 73.5(4)
